data_7003355
loop_
_publ_author_name
'Baiget, Lise'
'Batsanov, Andrei S.'
'Dyer, Philip W.'
'Fox, Mark A.'
'Hanton, Martin J.'
'Howard, Judith A. K.'
'Lane, Philip K.'
'Solomon, Sophia A.'

_publ_section_title
;
 N-Phosphino-amidines and -guanidines: synthesis, structure and
 P,N-chelate chemistry
;
_journal_issue 8
_journal_name_full 'Dalton Transactions'
_journal_page_first 1043
_journal_page_last 1054
_journal_paper_doi 10.1039/b715736c
_journal_year 2008
_chemical_formula_moiety 'C30 H40 Cl N3 O2 P Rh,C D Cl3'
_chemical_formula_sum 'C31 H40 Cl4 D N3 O2 P Rh'
_chemical_formula_weight 764.35
_chemical_name_common
;
N,N'-Dicyclohexyl-N-diphenylphosphino-4-
morpholinecarboxamidine rhodium carbonyl chloride
;
_chemical_name_systematic
;
N,N'-Dicyclohexyl-N-diphenylphosphino-4-morpholinecarboxamidine
rhodium carbonyl chloride
;
_space_group_IT_number 14
_symmetry_cell_setting monoclinic
_symmetry_space_group_name_Hall '-P 2ybc'
_symmetry_space_group_name_H-M 'P 1 21/c 1'
_atom_sites_solution_hydrogens geom
_atom_sites_solution_primary direct
_atom_sites_solution_secondary difmap
_audit_creation_method SHELXL-97
_cell_angle_alpha 90.00
_cell_angle_beta 103.496(1)
_cell_angle_gamma 90.00
_cell_formula_units_Z 4
_cell_length_a 21.4996(9)
_cell_length_b 9.3920(4)
_cell_length_c 16.7107(7)
_cell_measurement_reflns_used 16859
_cell_measurement_temperature 150(2)
_cell_measurement_theta_max 28.44
_cell_measurement_theta_min 2.31
_cell_volume 3281.1(2)
_computing_cell_refinement 'Bruker SMART'
_computing_data_collection 'Bruker SMART'
_computing_data_reduction 'Bruker SAINT'
_computing_molecular_graphics 'Bruker SHELXTL'
_computing_publication_material 'Bruker SHELXTL'
_computing_structure_refinement 'SHELXL-97 (Sheldrick, 1997)'
_computing_structure_solution 'SHELXS-97 (Sheldrick, 1990)'
_diffrn_ambient_temperature 150(2)
_diffrn_measured_fraction_theta_full 0.999
_diffrn_measured_fraction_theta_max 0.999
_diffrn_measurement_device_type 'CCD area detector'
_diffrn_measurement_method 'phi and omega scans'
_diffrn_radiation_monochromator graphite
_diffrn_radiation_source 'fine-focus sealed tube'
_diffrn_radiation_type MoK\a
_diffrn_radiation_wavelength 0.71073
_diffrn_reflns_av_R_equivalents 0.0276
_diffrn_reflns_av_sigmaI/netI 0.0302
_diffrn_reflns_limit_h_max 27
_diffrn_reflns_limit_h_min -26
_diffrn_reflns_limit_k_max 11
_diffrn_reflns_limit_k_min -11
_diffrn_reflns_limit_l_max 21
_diffrn_reflns_limit_l_min -21
_diffrn_reflns_number 26971
_diffrn_reflns_theta_full 27.00
_diffrn_reflns_theta_max 27.00
_diffrn_reflns_theta_min 1.95
_diffrn_standards_number 0
_exptl_absorpt_coefficient_mu 0.929
_exptl_absorpt_correction_T_max 0.89
_exptl_absorpt_correction_T_min 0.73
_exptl_absorpt_correction_type empirical
_exptl_absorpt_process_details
;
based on 17763 reflections (SADABS);
Rint 0.0440 before correction and 0.0254 after correction.
;
_exptl_crystal_colour yellow
_exptl_crystal_density_diffrn 1.547
_exptl_crystal_density_method 'not measured'
_exptl_crystal_description plate
_exptl_crystal_F_000 1568
_exptl_crystal_size_max 0.28
_exptl_crystal_size_mid 0.14
_exptl_crystal_size_min 0.08
_refine_diff_density_max 0.779
_refine_diff_density_min -0.410
_refine_diff_density_rms 0.068
_refine_ls_extinction_method none
_refine_ls_goodness_of_fit_ref 0.998
_refine_ls_hydrogen_treatment constr
_refine_ls_matrix_type full
_refine_ls_number_parameters 379
_refine_ls_number_reflns 7141
_refine_ls_number_restraints 0
_refine_ls_restrained_S_all 0.998
_refine_ls_R_factor_all 0.0314
_refine_ls_R_factor_gt 0.0267
_refine_ls_shift/su_max 0.001
_refine_ls_shift/su_mean 0.000
_refine_ls_structure_factor_coef Fsqd
_refine_ls_weighting_details 'calc w=1/[\s^2^(Fo^2^)+(0.0398P)^2^] where P=(Fo^2^+2Fc^2^)/3'
_refine_ls_weighting_scheme calc
_refine_ls_wR_factor_gt 0.0659
_refine_ls_wR_factor_ref 0.0670
_reflns_number_gt 6124
_reflns_number_total 7141
_reflns_threshold_expression I>2\s(I)
_cod_data_source_file b715736c.txt
_cod_data_source_block 10
_cod_depositor_comments
;
The following automatic conversions were performed:
'_symmetry_cell_setting' value 'Monoclinic' changed to 'monoclinic'
according to '/home/saulius/struct/CIF-dictionaries/cif_core.dic'
dictionary named 'cif_core.dic' version 2.4.1 from 2010-06-29.

Automatic conversion script
Id: cif_fix_enum 1527 2010-12-29 10:47:43Z saulius 
;
_cod_original_sg_symbol_H-M 'P 21/c'
_cod_database_code 7003355

loop_
_symmetry_equiv_pos_as_xyz
'x, y, z'
'-x, y+1/2, -z+1/2'
'-x, -y, -z'
'x, -y-1/2, z-1/2'

loop_
_atom_site_label
_atom_site_type_symbol
_atom_site_fract_x
_atom_site_fract_y
_atom_site_fract_z
_atom_site_U_iso_or_equiv
_atom_site_adp_type
_atom_site_occupancy
_atom_site_symmetry_multiplicity
_atom_site_calc_flag
_atom_site_refinement_flags
_atom_site_disorder_assembly
_atom_site_disorder_group
Rh Rh 0.190705(7) 0.942499(15) 0.402597(8) 0.01668(5) Uani 1 1 d . . .
P P 0.16814(2) 0.81679(5) 0.29082(3) 0.01603(10) Uani 1 1 d . . .
Cl1 Cl 0.21833(3) 1.10615(6) 0.51621(3) 0.03228(13) Uani 1 1 d . . .
O1 O 0.37127(7) 1.07677(14) 0.10022(8) 0.0256(3) Uani 1 1 d . . .
O2 O 0.07892(7) 0.85204(17) 0.46449(9) 0.0371(4) Uani 1 1 d . . .
N1 N 0.27354(7) 0.97427(15) 0.34909(9) 0.0156(3) Uani 1 1 d . . .
N2 N 0.20444(7) 0.91184(15) 0.22481(9) 0.0157(3) Uani 1 1 d . . .
N3 N 0.30821(7) 0.98109(16) 0.22253(9) 0.0186(3) Uani 1 1 d . . .
C1 C 0.26482(9) 0.95807(18) 0.26959(11) 0.0167(4) Uani 1 1 d . . .
C2 C 0.33884(9) 0.96728(18) 0.40348(11) 0.0170(4) Uani 1 1 d . . .
H2 H 0.3700 0.9476 0.3689 0.020 Uiso 1 1 calc R . .
C3 C 0.34097(9) 0.8442(2) 0.46365(11) 0.0215(4) Uani 1 1 d . . .
H3A H 0.3317 0.7539 0.4326 0.026 Uiso 1 1 calc R . .
H3B H 0.3076 0.8583 0.4949 0.026 Uiso 1 1 calc R . .
C4 C 0.40637(9) 0.8338(2) 0.52371(12) 0.0248(4) Uani 1 1 d . . .
H4A H 0.4058 0.7556 0.5633 0.030 Uiso 1 1 calc R . .
H4B H 0.4393 0.8111 0.4930 0.030 Uiso 1 1 calc R . .
C5 C 0.42358(10) 0.9723(2) 0.57030(12) 0.0285(5) Uani 1 1 d . . .
H5A H 0.3928 0.9909 0.6048 0.034 Uiso 1 1 calc R . .
H5B H 0.4668 0.9643 0.6070 0.034 Uiso 1 1 calc R . .
C6 C 0.42231(9) 1.0949(2) 0.51098(12) 0.0249(4) Uani 1 1 d . . .
H6A H 0.4561 1.0804 0.4804 0.030 Uiso 1 1 calc R . .
H6B H 0.4317 1.1848 0.5424 0.030 Uiso 1 1 calc R . .
C7 C 0.35755(9) 1.1072(2) 0.44998(11) 0.0204(4) Uani 1 1 d . . .
H7A H 0.3594 1.1841 0.4101 0.025 Uiso 1 1 calc R . .
H7B H 0.3245 1.1329 0.4799 0.025 Uiso 1 1 calc R . .
C8 C 0.16983(9) 1.01413(19) 0.15990(11) 0.0178(4) Uani 1 1 d . . .
H8 H 0.2039 1.0710 0.1429 0.021 Uiso 1 1 calc R . .
C9 C 0.12927(9) 1.1212(2) 0.19372(12) 0.0227(4) Uani 1 1 d . . .
H9A H 0.0946 1.0708 0.2121 0.027 Uiso 1 1 calc R . .
H9B H 0.1561 1.1708 0.2419 0.027 Uiso 1 1 calc R . .
C10 C 0.10048(11) 1.2296(2) 0.12779(13) 0.0346(5) Uani 1 1 d . . .
H10A H 0.0721 1.2950 0.1492 0.042 Uiso 1 1 calc R . .
H10B H 0.1351 1.2868 0.1137 0.042 Uiso 1 1 calc R . .
C11 C 0.06267(11) 1.1560(3) 0.05138(14) 0.0444(7) Uani 1 1 d . . .
H11A H 0.0451 1.2281 0.0089 0.053 Uiso 1 1 calc R . .
H11B H 0.0263 1.1039 0.0647 0.053 Uiso 1 1 calc R . .
C12 C 0.10456(10) 1.0523(2) 0.01768(13) 0.0326(5) Uani 1 1 d . . .
H12A H 0.1396 1.1049 0.0015 0.039 Uiso 1 1 calc R . .
H12B H 0.0788 1.0045 -0.0319 0.039 Uiso 1 1 calc R . .
C13 C 0.13279(10) 0.9407(2) 0.08248(12) 0.0251(4) Uani 1 1 d . . .
H13A H 0.0980 0.8825 0.0954 0.030 Uiso 1 1 calc R . .
H13B H 0.1616 0.8766 0.0609 0.030 Uiso 1 1 calc R . .
C14 C 0.36175(9) 1.0812(2) 0.24238(12) 0.0236(4) Uani 1 1 d . . .
H14A H 0.4023 1.0283 0.2622 0.028 Uiso 1 1 calc R . .
H14B H 0.3560 1.1462 0.2868 0.028 Uiso 1 1 calc R . .
C15 C 0.36495(10) 1.1671(2) 0.16623(12) 0.0272(5) Uani 1 1 d . . .
H15A H 0.3256 1.2250 0.1490 0.033 Uiso 1 1 calc R . .
H15B H 0.4019 1.2330 0.1797 0.033 Uiso 1 1 calc R . .
C16 C 0.31563(10) 0.9900(2) 0.07768(12) 0.0236(4) Uani 1 1 d . . .
H16A H 0.3186 0.9295 0.0302 0.028 Uiso 1 1 calc R . .
H16B H 0.2774 1.0514 0.0608 0.028 Uiso 1 1 calc R . .
C17 C 0.30866(9) 0.8966(2) 0.14886(11) 0.0220(4) Uani 1 1 d . . .
H17A H 0.2683 0.8418 0.1329 0.026 Uiso 1 1 calc R . .
H17B H 0.3445 0.8279 0.1615 0.026 Uiso 1 1 calc R . .
C18 C 0.08715(9) 0.77341(19) 0.23452(11) 0.0183(4) Uani 1 1 d . . .
C19 C 0.03618(9) 0.8521(2) 0.24774(11) 0.0222(4) Uani 1 1 d . . .
H19 H 0.0437 0.9273 0.2869 0.027 Uiso 1 1 calc R . .
C20 C -0.02577(9) 0.8227(2) 0.20457(12) 0.0267(5) Uani 1 1 d . . .
H20 H -0.0603 0.8789 0.2132 0.032 Uiso 1 1 calc R . .
C21 C -0.03711(10) 0.7119(2) 0.14908(12) 0.0289(5) Uani 1 1 d . . .
H21 H -0.0795 0.6912 0.1197 0.035 Uiso 1 1 calc R . .
C22 C 0.01320(10) 0.6311(2) 0.13629(12) 0.0270(5) Uani 1 1 d . . .
H22 H 0.0052 0.5546 0.0981 0.032 Uiso 1 1 calc R . .
C23 C 0.07541(9) 0.6603(2) 0.17866(11) 0.0226(4) Uani 1 1 d . . .
H23 H 0.1098 0.6039 0.1698 0.027 Uiso 1 1 calc R . .
C24 C 0.20700(9) 0.64435(19) 0.29669(11) 0.0192(4) Uani 1 1 d . . .
C25 C 0.23330(10) 0.5897(2) 0.23511(13) 0.0291(5) Uani 1 1 d . . .
H25 H 0.2356 0.6475 0.1892 0.035 Uiso 1 1 calc R . .
C26 C 0.25634(11) 0.4510(2) 0.23985(15) 0.0367(6) Uani 1 1 d . . .
H26 H 0.2750 0.4145 0.1979 0.044 Uiso 1 1 calc R . .
C27 C 0.25191(10) 0.3665(2) 0.30590(14) 0.0326(5) Uani 1 1 d . . .
H27 H 0.2670 0.2711 0.3088 0.039 Uiso 1 1 calc R . .
C28 C 0.22587(11) 0.4192(2) 0.36750(13) 0.0326(5) Uani 1 1 d . . .
H28 H 0.2228 0.3605 0.4127 0.039 Uiso 1 1 calc R . .
C29 C 0.20404(10) 0.5584(2) 0.36339(13) 0.0270(5) Uani 1 1 d . . .
H29 H 0.1869 0.5955 0.4066 0.032 Uiso 1 1 calc R . .
C30 C 0.12180(10) 0.8892(2) 0.43962(12) 0.0238(4) Uani 1 1 d . . .
Cl2 Cl 0.57957(3) 0.97723(6) 0.06861(4) 0.03997(14) Uani 1 1 d . . .
Cl3 Cl 0.51707(3) 0.88988(7) 0.19540(4) 0.04714(16) Uani 1 1 d . . .
Cl4 Cl 0.56038(4) 1.17913(7) 0.19073(4) 0.05816(19) Uani 1 1 d . . .
C31 C 0.52878(11) 1.0296(2) 0.13155(13) 0.0296(5) Uani 1 1 d . . .
D1 D 0.48640 1.0563 0.09548 0.036 Uiso 1 1 d R . .

loop_
_atom_site_aniso_label
_atom_site_aniso_U_11
_atom_site_aniso_U_22
_atom_site_aniso_U_33
_atom_site_aniso_U_23
_atom_site_aniso_U_13
_atom_site_aniso_U_12
Rh 0.01741(8) 0.01883(9) 0.01440(8) -0.00032(6) 0.00493(6) 0.00131(6)
P 0.0168(2) 0.0160(2) 0.0156(2) 0.00055(18) 0.00436(19) -0.00007(18)
Cl1 0.0315(3) 0.0417(3) 0.0261(3) -0.0151(2) 0.0119(2) -0.0032(2)
O1 0.0272(8) 0.0307(8) 0.0219(7) -0.0010(6) 0.0121(6) -0.0023(6)
O2 0.0278(8) 0.0512(10) 0.0363(9) 0.0138(8) 0.0158(7) 0.0026(7)
N1 0.0163(8) 0.0149(8) 0.0151(8) 0.0001(6) 0.0029(6) 0.0008(6)
N2 0.0154(8) 0.0175(8) 0.0136(8) 0.0010(6) 0.0021(6) -0.0004(6)
N3 0.0176(8) 0.0226(8) 0.0165(8) -0.0025(7) 0.0059(6) -0.0029(6)
C1 0.0170(9) 0.0125(9) 0.0208(10) 0.0008(7) 0.0050(7) 0.0022(7)
C2 0.0159(9) 0.0186(10) 0.0159(9) 0.0002(7) 0.0025(7) 0.0009(7)
C3 0.0190(10) 0.0229(10) 0.0214(10) 0.0022(8) 0.0018(8) -0.0012(8)
C4 0.0213(10) 0.0285(11) 0.0226(10) 0.0079(8) 0.0008(8) 0.0015(8)
C5 0.0254(11) 0.0382(13) 0.0192(10) 0.0000(9) -0.0006(8) -0.0001(9)
C6 0.0226(10) 0.0276(11) 0.0220(10) -0.0058(8) 0.0002(8) -0.0038(8)
C7 0.0204(10) 0.0204(10) 0.0197(10) -0.0022(8) 0.0029(8) -0.0009(8)
C8 0.0185(10) 0.0175(9) 0.0164(9) 0.0044(7) 0.0023(7) 0.0007(7)
C9 0.0240(10) 0.0210(10) 0.0241(10) 0.0032(8) 0.0077(8) 0.0026(8)
C10 0.0383(13) 0.0320(12) 0.0404(13) 0.0165(10) 0.0231(11) 0.0161(10)
C11 0.0354(13) 0.0687(18) 0.0302(13) 0.0226(12) 0.0095(11) 0.0232(12)
C12 0.0288(12) 0.0473(14) 0.0202(11) 0.0113(10) 0.0028(9) 0.0012(10)
C13 0.0282(11) 0.0283(11) 0.0164(10) 0.0019(8) 0.0007(8) -0.0039(9)
C14 0.0213(10) 0.0292(11) 0.0214(10) -0.0030(8) 0.0075(8) -0.0062(8)
C15 0.0327(12) 0.0271(11) 0.0244(11) -0.0039(9) 0.0118(9) -0.0080(9)
C16 0.0251(11) 0.0275(11) 0.0199(10) -0.0015(8) 0.0086(8) 0.0015(9)
C17 0.0241(10) 0.0231(10) 0.0210(10) -0.0037(8) 0.0098(8) 0.0002(8)
C18 0.0190(9) 0.0194(9) 0.0158(9) 0.0037(7) 0.0029(7) -0.0048(8)
C19 0.0245(10) 0.0237(10) 0.0192(10) 0.0042(8) 0.0067(8) -0.0014(8)
C20 0.0205(10) 0.0338(12) 0.0260(11) 0.0089(9) 0.0059(8) 0.0012(9)
C21 0.0229(11) 0.0375(12) 0.0237(11) 0.0105(9) -0.0002(8) -0.0102(9)
C22 0.0326(12) 0.0245(11) 0.0215(10) 0.0012(8) 0.0018(9) -0.0102(9)
C23 0.0253(11) 0.0203(10) 0.0225(10) 0.0018(8) 0.0064(8) -0.0029(8)
C24 0.0186(10) 0.0173(9) 0.0200(10) -0.0013(7) 0.0012(8) -0.0007(7)
C25 0.0378(13) 0.0227(11) 0.0299(12) 0.0033(9) 0.0142(10) 0.0056(9)
C26 0.0438(14) 0.0265(12) 0.0432(14) -0.0037(10) 0.0169(11) 0.0091(10)
C27 0.0330(12) 0.0177(11) 0.0410(13) -0.0018(9) -0.0039(10) 0.0065(9)
C28 0.0452(14) 0.0216(11) 0.0264(12) 0.0068(9) -0.0007(10) 0.0004(10)
C29 0.0373(12) 0.0227(11) 0.0211(10) 0.0009(8) 0.0071(9) 0.0006(9)
C30 0.0258(11) 0.0274(11) 0.0179(10) 0.0039(8) 0.0045(8) 0.0065(9)
Cl2 0.0428(3) 0.0407(3) 0.0406(3) -0.0037(3) 0.0182(3) 0.0080(3)
Cl3 0.0490(4) 0.0487(4) 0.0425(4) 0.0183(3) 0.0079(3) -0.0024(3)
Cl4 0.0793(5) 0.0441(4) 0.0558(4) -0.0219(3) 0.0253(4) -0.0115(3)
C31 0.0344(12) 0.0284(12) 0.0267(11) 0.0004(9) 0.0085(9) 0.0045(9)

loop_
_atom_type_symbol
_atom_type_description
_atom_type_scat_dispersion_real
_atom_type_scat_dispersion_imag
_atom_type_scat_source
C C 0.0033 0.0016 'International Tables Vol C Tables 4.2.6.8 and 6.1.1.4'
D D 0.0000 0.0000 'International Tables Vol C Tables 4.2.6.8 and 6.1.1.4'
N N 0.0061 0.0033 'International Tables Vol C Tables 4.2.6.8 and 6.1.1.4'
O O 0.0106 0.0060 'International Tables Vol C Tables 4.2.6.8 and 6.1.1.4'
P P 0.1023 0.0942 'International Tables Vol C Tables 4.2.6.8 and 6.1.1.4'
Cl Cl 0.1484 0.1585 'International Tables Vol C Tables 4.2.6.8 and 6.1.1.4'
Rh Rh -1.1178 0.9187 'International Tables Vol C Tables 4.2.6.8 and 6.1.1.4'
H H 0.0000 0.0000 'International Tables Vol C Tables 4.2.6.8 and 6.1.1.4'

loop_
_geom_angle_atom_site_label_1
_geom_angle_atom_site_label_2
_geom_angle_atom_site_label_3
_geom_angle
_geom_angle_site_symmetry_1
_geom_angle_site_symmetry_3
_geom_angle_publ_flag
C30 Rh P 96.19(6) . . y
C30 Rh N1 171.11(7) . . y
P Rh N1 76.25(4) . . y
C30 Rh Cl1 88.74(6) . . y
P Rh Cl1 172.877(19) . . y
N1 Rh Cl1 99.24(4) . . y
N2 P C24 102.90(8) . . ?
N2 P C18 107.67(7) . . ?
C24 P C18 101.58(8) . . ?
N2 P Rh 102.93(5) . . ?
C24 P Rh 115.61(6) . . ?
C18 P Rh 124.18(6) . . ?
C15 O1 C16 108.66(14) . . ?
C1 N1 C2 120.53(15) . . ?
C1 N1 Rh 117.49(12) . . ?
C2 N1 Rh 119.10(11) . . ?
C1 N2 C8 115.13(14) . . ?
C1 N2 P 108.41(11) . . ?
C8 N2 P 124.33(12) . . ?
C1 N3 C14 125.18(15) . . ?
C1 N3 C17 122.34(15) . . ?
C14 N3 C17 112.28(14) . . ?
N1 C1 N3 127.58(17) . . y
N1 C1 N2 118.18(16) . . y
N3 C1 N2 114.24(15) . . y
N1 C2 C3 108.39(14) . . ?
N1 C2 C7 111.80(14) . . ?
C3 C2 C7 110.61(15) . . ?
C2 C3 C4 111.27(15) . . ?
C5 C4 C3 111.05(16) . . ?
C6 C5 C4 110.54(16) . . ?
C5 C6 C7 111.66(16) . . ?
C6 C7 C2 111.36(16) . . ?
N2 C8 C13 113.34(15) . . ?
N2 C8 C9 112.49(14) . . ?
C13 C8 C9 112.60(16) . . ?
C10 C9 C8 110.14(16) . . ?
C11 C10 C9 110.71(18) . . ?
C10 C11 C12 110.94(18) . . ?
C11 C12 C13 110.40(17) . . ?
C8 C13 C12 109.60(16) . . ?
N3 C14 C15 109.74(16) . . ?
O1 C15 C14 111.31(16) . . ?
O1 C16 C17 110.81(16) . . ?
N3 C17 C16 111.54(16) . . ?
C19 C18 C23 119.15(17) . . ?
C19 C18 P 119.73(14) . . ?
C23 C18 P 121.12(14) . . ?
C18 C19 C20 120.78(19) . . ?
C21 C20 C19 119.89(19) . . ?
C20 C21 C22 119.90(19) . . ?
C21 C22 C23 120.67(19) . . ?
C22 C23 C18 119.59(18) . . ?
C25 C24 C29 118.98(18) . . ?
C25 C24 P 123.64(15) . . ?
C29 C24 P 117.07(14) . . ?
C24 C25 C26 120.5(2) . . ?
C27 C26 C25 119.6(2) . . ?
C28 C27 C26 120.53(19) . . ?
C27 C28 C29 119.7(2) . . ?
C28 C29 C24 120.6(2) . . ?
O2 C30 Rh 178.01(18) . . y
D1 C31 Cl3 108.4 . . ?
D1 C31 Cl2 108.4 . . ?
Cl3 C31 Cl2 110.77(11) . . ?
D1 C31 Cl4 108.4 . . ?
Cl3 C31 Cl4 110.37(12) . . ?
Cl2 C31 Cl4 110.35(12) . . ?

loop_
_geom_bond_atom_site_label_1
_geom_bond_atom_site_label_2
_geom_bond_distance
_geom_bond_site_symmetry_2
_geom_bond_publ_flag
Rh C30 1.804(2) . y
Rh P 2.1668(5) . y
Rh N1 2.1916(15) . y
Rh Cl1 2.4070(5) . y
P N2 1.7391(15) . y
P C24 1.8145(19) . ?
P C18 1.8217(18) . ?
O1 C15 1.423(2) . ?
O1 C16 1.424(2) . ?
O2 C30 1.150(2) . y
N1 C1 1.306(2) . y
N1 C2 1.485(2) . ?
N2 C1 1.407(2) . y
N2 C8 1.509(2) . ?
N3 C1 1.370(2) . y
N3 C14 1.463(2) . ?
N3 C17 1.467(2) . ?
C2 C3 1.526(2) . ?
C2 C7 1.532(2) . ?
C3 C4 1.528(3) . ?
C4 C5 1.517(3) . ?
C5 C6 1.515(3) . ?
C6 C7 1.526(3) . ?
C8 C13 1.518(3) . ?
C8 C9 1.524(3) . ?
C9 C10 1.521(3) . ?
C10 C11 1.512(3) . ?
C11 C12 1.521(3) . ?
C12 C13 1.527(3) . ?
C14 C15 1.522(3) . ?
C16 C17 1.514(3) . ?
C18 C19 1.382(3) . ?
C18 C23 1.397(3) . ?
C19 C20 1.387(3) . ?
C20 C21 1.377(3) . ?
C21 C22 1.378(3) . ?
C22 C23 1.387(3) . ?
C24 C25 1.383(3) . ?
C24 C29 1.389(3) . ?
C25 C26 1.390(3) . ?
C26 C27 1.381(3) . ?
C27 C28 1.374(3) . ?
C28 C29 1.385(3) . ?
Cl2 C31 1.754(2) . ?
Cl3 C31 1.746(2) . ?
Cl4 C31 1.760(2) . ?
C31 D1 1.0000 . ?
